data_4333689
loop_
_publ_author_name
'Nabanita Sadhukhan'
'Mithun Sarkar'
'Tapas Ghatak'
'S. M. Wahidur Rahaman'
'Leonard J. Barbour'
'Jitendra K. Bera'

_publ_contact_author_address 'Department of Chemistry, IIT Kanpur, Kanpur 208016, INDIA.'
_publ_contact_author_email jbera@iitk.ac.in
_publ_contact_author_fax '+ 91-512-2597436'
_publ_contact_author_name 'Jitendra K. Bera'
_publ_contact_author_phone '+ 91-512-2597336'
_publ_section_title
;
 Reactions of Acids with Naphthyridine-Functionalized Ferrocenes:
 Protonation and Metal Extrusion
;
_journal_name_full 'Inorganic Chemistry'
_journal_page_first 1432
_journal_page_last 1442
_journal_paper_doi 10.1021/ic302155e
_journal_volume 52
_journal_year 2013
_chemical_formula_moiety 'C18 H15 Fe N2, C F3 O3 S'
_chemical_formula_sum 'C19 H15 F3 Fe N2 O3 S'
_chemical_formula_weight 464.24
_chemical_name_systematic
; 
 ? 
;
_space_group_IT_number 14
_symmetry_cell_setting monoclinic
_symmetry_space_group_name_Hall '-P 2ybc'
_symmetry_space_group_name_H-M 'P 1 21/c 1'
_atom_sites_solution_hydrogens geom
_atom_sites_solution_primary direct
_atom_sites_solution_secondary difmap
_audit_creation_method SHELXL-97
_cell_angle_alpha 90.00
_cell_angle_beta 114.7910(10)
_cell_angle_gamma 90.00
_cell_formula_units_Z 8
_cell_length_a 17.0369(7)
_cell_length_b 11.8732(5)
_cell_length_c 20.1878(9)
_cell_measurement_temperature 100(2)
_cell_measurement_theta_max 26.54
_cell_measurement_theta_min 2.26
_cell_volume 3707.3(3)
_computing_cell_refinement 'Bruker SAINT'
_computing_data_collection 'Bruker APEX'
_computing_data_reduction 'Bruker SAINT'
_computing_molecular_graphics ORTEP
_computing_publication_material ciftab
_computing_structure_refinement 'SHELXL-97 (Sheldrick, 1997)'
_computing_structure_solution 'SHELXS-97 (Sheldrick, 1990)'
_diffrn_ambient_temperature 100(2)
_diffrn_measured_fraction_theta_full 0.995
_diffrn_measured_fraction_theta_max 0.995
_diffrn_measurement_device_type 'Bruker SMART APEX'
_diffrn_measurement_method 'omega scans'
_diffrn_radiation_monochromator graphite
_diffrn_radiation_source 'fine-focus sealed tube'
_diffrn_radiation_type MoK\a
_diffrn_radiation_wavelength 0.71073
_diffrn_reflns_av_R_equivalents 0.0422
_diffrn_reflns_av_sigmaI/netI 0.0436
_diffrn_reflns_limit_h_max 22
_diffrn_reflns_limit_h_min -22
_diffrn_reflns_limit_k_max 15
_diffrn_reflns_limit_k_min -15
_diffrn_reflns_limit_l_max 26
_diffrn_reflns_limit_l_min -26
_diffrn_reflns_number 32932
_diffrn_reflns_theta_full 28.30
_diffrn_reflns_theta_max 28.30
_diffrn_reflns_theta_min 2.04
_exptl_absorpt_coefficient_mu 0.980
_exptl_absorpt_correction_T_max 0.8357
_exptl_absorpt_correction_T_min 0.8060
_exptl_absorpt_correction_type empirical
_exptl_absorpt_process_details SADABS
_exptl_crystal_colour Red
_exptl_crystal_density_diffrn 1.664
_exptl_crystal_description Block
_exptl_crystal_F_000 1888
_exptl_crystal_size_max 0.23
_exptl_crystal_size_mid 0.21
_exptl_crystal_size_min 0.19
_refine_diff_density_max 1.007
_refine_diff_density_min -0.352
_refine_diff_density_rms 0.096
_refine_ls_extinction_method none
_refine_ls_goodness_of_fit_ref 1.057
_refine_ls_hydrogen_treatment mixed
_refine_ls_matrix_type full
_refine_ls_number_parameters 531
_refine_ls_number_reflns 9155
_refine_ls_number_restraints 0
_refine_ls_restrained_S_all 1.057
_refine_ls_R_factor_all 0.0671
_refine_ls_R_factor_gt 0.0440
_refine_ls_shift/su_max 0.001
_refine_ls_shift/su_mean 0.000
_refine_ls_structure_factor_coef Fsqd
_refine_ls_weighting_details 'calc w=1/[\s^2^(Fo^2^)+(0.0627P)^2^+0.7667P] where P=(Fo^2^+2Fc^2^)/3'
_refine_ls_weighting_scheme calc
_refine_ls_wR_factor_gt 0.1042
_refine_ls_wR_factor_ref 0.1212
_reflns_number_gt 6668
_reflns_number_total 9155
_reflns_threshold_expression >2sigma(I)
_cod_data_source_file ic302155e_si_002_2.cif
_cod_data_source_block compound1
_cod_database_code 4333689

loop_
_symmetry_equiv_pos_as_xyz
'x, y, z'
'-x, y+1/2, -z+1/2'
'-x, -y, -z'
'x, -y-1/2, z-1/2'

loop_
_atom_site_label
_atom_site_type_symbol
_atom_site_fract_x
_atom_site_fract_y
_atom_site_fract_z
_atom_site_U_iso_or_equiv
_atom_site_adp_type
_atom_site_occupancy
_atom_site_symmetry_multiplicity
_atom_site_calc_flag
_atom_site_refinement_flags
Fe1 Fe 0.66802(2) 0.74646(3) 0.128269(19) 0.02079(10) Uani 1 1 d .
Fe2 Fe 1.05293(2) 0.80356(3) 0.342138(18) 0.02206(10) Uani 1 1 d .
S1A S 0.66795(4) 1.11567(5) 0.33268(3) 0.02210(14) Uani 1 1 d .
C34 C 0.78046(17) 0.8203(3) 0.13756(15) 0.0332(7) Uani 1 1 d .
H34 H 0.7870 0.8684 0.1026 0.040 Uiso 1 1 calc R
C31 C 0.55038(15) 0.7097(2) 0.12667(14) 0.0246(5) Uani 1 1 d .
H31 H 0.5393 0.6918 0.1678 0.030 Uiso 1 1 calc R
C36 C 0.75665(16) 0.7566(2) 0.23508(14) 0.0253(5) Uani 1 1 d .
H36 H 0.7443 0.7546 0.2768 0.030 Uiso 1 1 calc R
C28 C 0.58427(16) 0.6936(2) 0.02721(13) 0.0245(5) Uani 1 1 d .
H28 H 0.5996 0.6631 -0.0093 0.029 Uiso 1 1 calc R
F3A F 0.60222(12) 0.93562(15) 0.36216(12) 0.0504(5) Uani 1 1 d .
F1A F 0.72543(10) 0.90863(14) 0.35887(9) 0.0378(4) Uani 1 1 d .
O1A O 0.72700(11) 1.13117(17) 0.29844(10) 0.0312(4) Uani 1 1 d .
O3A O 0.58350(12) 1.16173(16) 0.29348(10) 0.0313(4) Uani 1 1 d .
F2A F 0.61107(12) 0.92941(17) 0.25937(10) 0.0544(5) Uani 1 1 d .
O2A O 0.70722(12) 1.13551(16) 0.41088(9) 0.0283(4) Uani 1 1 d .
C1A C 0.65073(18) 0.9636(2) 0.32773(16) 0.0316(6) Uani 1 1 d .
C30 C 0.54797(16) 0.8189(2) 0.09716(14) 0.0269(6) Uani 1 1 d .
H30 H 0.5347 0.8869 0.1150 0.032 Uiso 1 1 calc R
C32 C 0.77437(16) 0.6622(2) 0.20049(15) 0.0286(6) Uani 1 1 d .
H32 H 0.7763 0.5857 0.2150 0.034 Uiso 1 1 calc R
C29 C 0.56897(17) 0.8088(2) 0.03593(14) 0.0274(6) Uani 1 1 d .
H29 H 0.5721 0.8690 0.0062 0.033 Uiso 1 1 calc R
C10 C 0.95687(16) 0.8182(2) 0.37665(13) 0.0227(5) Uani 1 1 d .
H10 H 0.9013 0.8500 0.3496 0.027 Uiso 1 1 calc R
C11 C 0.97912(18) 0.7034(2) 0.37673(14) 0.0272(6) Uani 1 1 d .
H11 H 0.9412 0.6447 0.3500 0.033 Uiso 1 1 calc R
C12 C 1.06833(18) 0.6912(2) 0.42400(14) 0.0277(6) Uani 1 1 d .
H12 H 1.1000 0.6227 0.4343 0.033 Uiso 1 1 calc R
C13 C 1.10232(17) 0.7984(2) 0.45335(13) 0.0246(5) Uani 1 1 d .
H13 H 1.1604 0.8145 0.4861 0.030 Uiso 1 1 calc R
C27 C 0.57252(16) 0.6313(2) 0.08308(13) 0.0229(5) Uani 1 1 d .
N4 N 0.61118(13) 0.45606(17) 0.04860(11) 0.0217(4) Uani 1 1 d .
C26 C 0.58905(15) 0.5108(2) 0.09575(13) 0.0219(5) Uani 1 1 d .
C15 C 1.0250(2) 0.7510(3) 0.23918(17) 0.0462(9) Uani 1 1 d .
H15 H 0.9862 0.6918 0.2146 0.055 Uiso 1 1 calc R
C9 C 1.03238(16) 0.8782(2) 0.42427(13) 0.0223(5) Uani 1 1 d .
N3 N 0.64947(13) 0.28985(18) 0.01163(11) 0.0225(4) Uani 1 1 d .
C23 C 0.62528(15) 0.3451(2) 0.05981(13) 0.0220(5) Uani 1 1 d .
N2 N 0.96207(13) 1.05557(17) 0.40213(11) 0.0212(4) Uani 1 1 d .
C22 C 0.61881(16) 0.2818(2) 0.11666(13) 0.0237(5) Uani 1 1 d .
C8 C 1.03603(15) 1.0002(2) 0.43547(12) 0.0207(5) Uani 1 1 d .
C35 C 0.76064(17) 0.8546(2) 0.19620(15) 0.0294(6) Uani 1 1 d .
H35 H 0.7516 0.9299 0.2075 0.035 Uiso 1 1 calc R
N1 N 0.88827(14) 1.22350(19) 0.37688(11) 0.0232(5) Uani 1 1 d .
C5 C 0.96503(16) 1.1680(2) 0.41136(13) 0.0208(5) Uani 1 1 d .
C4 C 1.03978(16) 1.2312(2) 0.45259(13) 0.0221(5) Uani 1 1 d .
C19 C 0.66609(17) 0.1798(2) 0.01556(14) 0.0272(6) Uani 1 1 d .
H19 H 0.6823 0.1454 -0.0193 0.033 Uiso 1 1 calc R
C20 C 0.65975(17) 0.1154(2) 0.07027(14) 0.0299(6) Uani 1 1 d .
H20 H 0.6716 0.0369 0.0731 0.036 Uiso 1 1 calc R
C1 C 0.88142(18) 1.3351(2) 0.37886(14) 0.0266(6) Uani 1 1 d .
H1 H 0.8268 1.3703 0.3534 0.032 Uiso 1 1 calc R
C7 C 1.11505(16) 1.0549(2) 0.48068(13) 0.0235(5) Uani 1 1 d .
H7 H 1.1663 1.0120 0.5049 0.028 Uiso 1 1 calc R
C6 C 1.11685(16) 1.1688(2) 0.48894(13) 0.0246(5) Uani 1 1 d .
H6 H 1.1692 1.2059 0.5187 0.029 Uiso 1 1 calc R
C17 C 1.14797(18) 0.8485(3) 0.31022(15) 0.0358(7) Uani 1 1 d .
H17 H 1.2062 0.8664 0.3414 0.043 Uiso 1 1 calc R
C33 C 0.78869(17) 0.7021(3) 0.14042(15) 0.0339(7) Uani 1 1 d .
H33 H 0.8017 0.6569 0.1075 0.041 Uiso 1 1 calc R
C3 C 1.03255(18) 1.3489(2) 0.45491(14) 0.0270(6) Uani 1 1 d .
H3 H 1.0823 1.3930 0.4820 0.032 Uiso 1 1 calc R
C2 C 0.95402(18) 1.4003(2) 0.41815(14) 0.0291(6) Uani 1 1 d .
H2 H 0.9492 1.4799 0.4195 0.035 Uiso 1 1 calc R
C18 C 1.07875(18) 0.9247(2) 0.28185(14) 0.0304(6) Uani 1 1 d .
H18 H 1.0822 1.0035 0.2908 0.036 Uiso 1 1 calc R
C24 C 0.59634(17) 0.3437(2) 0.16643(14) 0.0291(6) Uani 1 1 d .
H24 H 0.5914 0.3070 0.2063 0.035 Uiso 1 1 calc R
C21 C 0.63619(17) 0.1655(2) 0.12046(14) 0.0282(6) Uani 1 1 d .
H21 H 0.6316 0.1215 0.1580 0.034 Uiso 1 1 calc R
C25 C 0.58196(17) 0.4561(2) 0.15611(14) 0.0268(6) Uani 1 1 d .
H25 H 0.5671 0.4987 0.1891 0.032 Uiso 1 1 calc R
F5A F 0.65559(14) 0.71410(15) 0.41145(12) 0.0556(5) Uani 1 1 d .
C14 C 1.00383(18) 0.8653(3) 0.23813(14) 0.0358(7) Uani 1 1 d .
H14 H 0.9480 0.8970 0.2121 0.043 Uiso 1 1 calc R
C2A C 0.64020(19) 0.6154(3) 0.37589(16) 0.0337(6) Uani 1 1 d .
S2A S 0.73675(4) 0.52965(6) 0.40933(4) 0.02879(16) Uani 1 1 d .
O6A O 0.79472(12) 0.58923(17) 0.38646(11) 0.0344(5) Uani 1 1 d .
F4A F 0.61193(12) 0.6371(2) 0.30539(10) 0.0628(6) Uani 1 1 d .
O5A O 0.76284(14) 0.52765(19) 0.48692(11) 0.0425(5) Uani 1 1 d .
O4A O 0.70549(15) 0.42264(18) 0.37395(14) 0.0495(6) Uani 1 1 d .
C16 C 1.1151(2) 0.7397(3) 0.28382(18) 0.0459(9) Uani 1 1 d .
H16 H 1.1474 0.6717 0.2941 0.055 Uiso 1 1 calc R
F6A F 0.57595(11) 0.56493(16) 0.38647(10) 0.0454(5) Uani 1 1 d .
H5 H 0.6508(19) 0.324(3) -0.0254(17) 0.035(9) Uiso 1 1 d .
H4 H 0.845(2) 1.184(2) 0.3519(16) 0.031(8) Uiso 1 1 d .

loop_
_atom_site_aniso_label
_atom_site_aniso_U_11
_atom_site_aniso_U_22
_atom_site_aniso_U_33
_atom_site_aniso_U_23
_atom_site_aniso_U_13
_atom_site_aniso_U_12
Fe1 0.01855(18) 0.02456(19) 0.01860(18) -0.00097(14) 0.00713(15) -0.00065(14)
Fe2 0.0245(2) 0.0255(2) 0.01719(18) 0.00000(14) 0.00971(15) -0.00160(15)
S1A 0.0211(3) 0.0272(3) 0.0181(3) 0.0005(2) 0.0083(2) 0.0003(2)
C34 0.0200(13) 0.0469(18) 0.0323(15) 0.0049(13) 0.0104(12) -0.0069(12)
C31 0.0172(12) 0.0306(13) 0.0236(13) -0.0009(11) 0.0063(10) 0.0002(10)
C36 0.0184(12) 0.0340(14) 0.0202(12) -0.0011(11) 0.0049(10) -0.0009(11)
C28 0.0260(13) 0.0258(13) 0.0173(11) -0.0008(10) 0.0047(10) -0.0015(11)
F3A 0.0488(11) 0.0365(10) 0.0810(14) 0.0075(10) 0.0419(11) -0.0019(8)
F1A 0.0358(9) 0.0314(9) 0.0426(10) -0.0030(7) 0.0130(8) 0.0080(7)
O1A 0.0243(9) 0.0483(12) 0.0232(9) 0.0010(8) 0.0122(8) -0.0037(9)
O3A 0.0240(9) 0.0382(11) 0.0303(10) 0.0059(9) 0.0101(8) 0.0036(8)
F2A 0.0442(11) 0.0555(12) 0.0445(11) -0.0289(9) -0.0001(9) 0.0002(9)
O2A 0.0327(10) 0.0319(10) 0.0206(9) -0.0064(8) 0.0114(8) -0.0007(8)
C1A 0.0279(14) 0.0318(15) 0.0360(15) -0.0084(12) 0.0141(12) -0.0013(12)
C30 0.0201(12) 0.0290(14) 0.0274(13) -0.0028(11) 0.0059(11) 0.0028(10)
C32 0.0218(13) 0.0294(14) 0.0302(14) 0.0002(11) 0.0066(11) 0.0041(11)
C29 0.0258(13) 0.0262(13) 0.0221(13) 0.0037(11) 0.0020(11) -0.0012(11)
C10 0.0247(13) 0.0286(13) 0.0167(11) 0.0000(10) 0.0105(10) -0.0015(10)
C11 0.0347(15) 0.0276(13) 0.0228(13) 0.0010(11) 0.0155(12) -0.0059(11)
C12 0.0364(15) 0.0272(13) 0.0221(12) 0.0072(11) 0.0149(12) 0.0028(11)
C13 0.0266(13) 0.0310(14) 0.0185(12) 0.0018(10) 0.0116(11) 0.0010(11)
C27 0.0195(12) 0.0252(13) 0.0205(12) -0.0017(10) 0.0050(10) -0.0021(10)
N4 0.0193(10) 0.0253(11) 0.0193(10) 0.0002(8) 0.0070(8) -0.0014(8)
C26 0.0162(11) 0.0276(13) 0.0189(11) 0.0001(10) 0.0046(10) -0.0030(10)
C15 0.067(2) 0.056(2) 0.0269(15) -0.0142(14) 0.0303(16) -0.0299(18)
C9 0.0242(12) 0.0284(13) 0.0167(11) 0.0018(10) 0.0108(10) -0.0005(10)
N3 0.0234(11) 0.0265(11) 0.0161(10) 0.0016(9) 0.0068(9) -0.0002(9)
C23 0.0182(12) 0.0266(13) 0.0174(11) 0.0018(10) 0.0038(10) -0.0013(10)
N2 0.0216(10) 0.0277(11) 0.0165(9) 0.0005(8) 0.0100(8) -0.0014(9)
C22 0.0229(13) 0.0263(13) 0.0196(12) 0.0049(10) 0.0067(10) -0.0014(10)
C8 0.0217(12) 0.0272(13) 0.0160(11) -0.0006(10) 0.0106(10) -0.0001(10)
C35 0.0212(13) 0.0277(14) 0.0308(14) -0.0042(11) 0.0026(11) -0.0032(11)
N1 0.0209(11) 0.0314(12) 0.0167(10) 0.0000(9) 0.0071(9) -0.0010(9)
C5 0.0231(12) 0.0268(13) 0.0155(11) 0.0023(10) 0.0111(10) -0.0003(10)
C4 0.0249(13) 0.0269(13) 0.0163(11) -0.0010(10) 0.0105(10) -0.0037(10)
C19 0.0244(13) 0.0291(14) 0.0246(13) -0.0025(11) 0.0069(11) 0.0018(11)
C20 0.0322(15) 0.0246(13) 0.0291(14) 0.0019(11) 0.0090(12) 0.0030(11)
C1 0.0321(14) 0.0298(14) 0.0209(12) 0.0035(11) 0.0141(11) 0.0074(11)
C7 0.0183(12) 0.0316(14) 0.0196(12) 0.0012(10) 0.0068(10) 0.0016(10)
C6 0.0219(12) 0.0318(14) 0.0205(12) -0.0022(11) 0.0093(10) -0.0053(11)
C17 0.0228(13) 0.059(2) 0.0258(14) 0.0070(14) 0.0104(12) -0.0005(13)
C33 0.0215(13) 0.0517(18) 0.0303(14) -0.0051(13) 0.0126(12) 0.0062(13)
C3 0.0331(14) 0.0285(14) 0.0215(12) -0.0029(11) 0.0136(11) -0.0059(11)
C2 0.0387(16) 0.0263(14) 0.0271(13) 0.0023(11) 0.0185(12) 0.0005(12)
C18 0.0351(15) 0.0359(15) 0.0267(13) 0.0063(12) 0.0194(12) -0.0014(12)
C24 0.0331(15) 0.0337(15) 0.0221(13) 0.0063(11) 0.0132(12) 0.0003(12)
C21 0.0278(14) 0.0293(14) 0.0231(13) 0.0081(11) 0.0065(11) 0.0009(11)
C25 0.0316(14) 0.0302(14) 0.0222(12) -0.0006(11) 0.0147(11) -0.0023(11)
F5A 0.0689(14) 0.0286(9) 0.0874(16) -0.0020(10) 0.0504(13) 0.0053(9)
C14 0.0267(14) 0.061(2) 0.0173(12) 0.0085(13) 0.0071(11) -0.0043(14)
C2A 0.0363(16) 0.0374(16) 0.0330(15) 0.0034(13) 0.0201(13) 0.0040(13)
S2A 0.0278(3) 0.0261(3) 0.0326(4) -0.0009(3) 0.0128(3) -0.0011(3)
O6A 0.0305(10) 0.0381(11) 0.0379(11) 0.0031(9) 0.0177(9) -0.0012(9)
F4A 0.0400(11) 0.1081(18) 0.0365(11) 0.0276(11) 0.0123(9) 0.0154(11)
O5A 0.0449(12) 0.0462(13) 0.0315(11) 0.0122(10) 0.0114(10) -0.0036(10)
O4A 0.0511(13) 0.0333(12) 0.0753(17) -0.0209(11) 0.0374(13) -0.0090(10)
C16 0.073(2) 0.0429(18) 0.0422(18) 0.0094(15) 0.0442(19) 0.0195(17)
F6A 0.0344(9) 0.0556(12) 0.0552(11) -0.0041(9) 0.0275(9) -0.0040(8)

loop_
_atom_type_symbol
_atom_type_description
_atom_type_scat_dispersion_real
_atom_type_scat_dispersion_imag
_atom_type_scat_source
C C 0.0033 0.0016 'International Tables Vol C Tables 4.2.6.8 and 6.1.1.4'
H H 0.0000 0.0000 'International Tables Vol C Tables 4.2.6.8 and 6.1.1.4'
N N 0.0061 0.0033 'International Tables Vol C Tables 4.2.6.8 and 6.1.1.4'
O O 0.0106 0.0060 'International Tables Vol C Tables 4.2.6.8 and 6.1.1.4'
Fe Fe 0.3463 0.8444 'International Tables Vol C Tables 4.2.6.8 and 6.1.1.4'
F F 0.0171 0.0103 'International Tables Vol C Tables 4.2.6.8 and 6.1.1.4'
S S 0.1246 0.1234 'International Tables Vol C Tables 4.2.6.8 and 6.1.1.4'

loop_
_geom_angle_atom_site_label_1
_geom_angle_atom_site_label_2
_geom_angle_atom_site_label_3
_geom_angle
C27 Fe1 C33 117.38(11)
C27 Fe1 C28 41.25(10)
C33 Fe1 C28 106.80(11)
C27 Fe1 C31 41.39(10)
C33 Fe1 C31 152.10(12)
C28 Fe1 C31 69.33(10)
C27 Fe1 C34 151.18(11)
C33 Fe1 C34 40.41(12)
C28 Fe1 C34 117.40(11)
C31 Fe1 C34 166.28(12)
C27 Fe1 C32 107.12(11)
C33 Fe1 C32 40.57(11)
C28 Fe1 C32 126.97(11)
C31 Fe1 C32 118.51(11)
C34 Fe1 C32 68.20(11)
C27 Fe1 C35 166.24(11)
C33 Fe1 C35 68.05(12)
C28 Fe1 C35 151.88(11)
C31 Fe1 C35 128.34(11)
C34 Fe1 C35 40.61(11)
C32 Fe1 C35 68.11(11)
C27 Fe1 C36 127.63(10)
C33 Fe1 C36 68.14(11)
C28 Fe1 C36 165.42(10)
C31 Fe1 C36 108.33(10)
C34 Fe1 C36 68.28(11)
C32 Fe1 C36 40.48(10)
C35 Fe1 C36 40.54(10)
C27 Fe1 C29 68.66(10)
C33 Fe1 C29 127.28(11)
C28 Fe1 C29 40.50(10)
C31 Fe1 C29 68.59(11)
C34 Fe1 C29 108.07(11)
C32 Fe1 C29 164.91(11)
C35 Fe1 C29 119.29(11)
C36 Fe1 C29 153.29(11)
C27 Fe1 C30 68.71(10)
C33 Fe1 C30 165.67(12)
C28 Fe1 C30 68.54(10)
C31 Fe1 C30 40.53(10)
C34 Fe1 C30 128.49(12)
C32 Fe1 C30 152.90(11)
C35 Fe1 C30 109.26(11)
C36 Fe1 C30 119.67(10)
C29 Fe1 C30 40.61(10)
C15 Fe2 C16 41.06(15)
C15 Fe2 C9 157.36(13)
C16 Fe2 C9 160.71(13)
C15 Fe2 C10 120.02(12)
C16 Fe2 C10 156.74(13)
C9 Fe2 C10 41.16(10)
C15 Fe2 C13 158.43(14)
C16 Fe2 C13 123.47(13)
C9 Fe2 C13 41.37(10)
C10 Fe2 C13 69.28(10)
C15 Fe2 C14 40.30(14)
C16 Fe2 C14 68.06(13)
C9 Fe2 C14 123.03(12)
C10 Fe2 C14 106.23(11)
C13 Fe2 C14 160.64(12)
C15 Fe2 C18 67.86(12)
C16 Fe2 C18 67.87(12)
C9 Fe2 C18 109.37(11)
C10 Fe2 C18 123.16(11)
C13 Fe2 C18 125.63(11)
C14 Fe2 C18 40.05(11)
C15 Fe2 C17 68.54(13)
C16 Fe2 C17 40.71(13)
C9 Fe2 C17 124.86(12)
C10 Fe2 C17 160.00(12)
C13 Fe2 C17 109.76(11)
C14 Fe2 C17 67.69(11)
C18 Fe2 C17 40.09(11)
C15 Fe2 C12 121.43(13)
C16 Fe2 C12 107.61(12)
C9 Fe2 C12 68.57(10)
C10 Fe2 C12 68.28(10)
C13 Fe2 C12 40.60(11)
C14 Fe2 C12 156.85(12)
C18 Fe2 C12 161.44(11)
C17 Fe2 C12 124.83(11)
C15 Fe2 C11 104.86(12)
C16 Fe2 C11 121.54(13)
C9 Fe2 C11 68.67(10)
C10 Fe2 C11 40.46(10)
C13 Fe2 C11 68.76(10)
C14 Fe2 C11 120.79(11)
C18 Fe2 C11 157.45(11)
C17 Fe2 C11 159.21(12)
C12 Fe2 C11 40.54(11)
O3A S1A O1A 115.20(11)
O3A S1A O2A 115.98(11)
O1A S1A O2A 113.68(11)
O3A S1A C1A 104.29(12)
O1A S1A C1A 103.11(12)
O2A S1A C1A 102.14(12)
C33 C34 C35 107.8(2)
C33 C34 Fe1 69.51(15)
C35 C34 Fe1 70.02(15)
C30 C31 C27 107.7(2)
C30 C31 Fe1 70.53(14)
C27 C31 Fe1 68.85(14)
C32 C36 C35 107.8(2)
C32 C36 Fe1 69.58(15)
C35 C36 Fe1 69.66(15)
C29 C28 C27 107.9(2)
C29 C28 Fe1 70.51(14)
C27 C28 Fe1 68.95(14)
F2A C1A F3A 108.2(2)
F2A C1A F1A 108.2(2)
F3A C1A F1A 108.2(2)
F2A C1A S1A 111.2(2)
F3A C1A S1A 109.90(18)
F1A C1A S1A 111.07(19)
C31 C30 C29 108.3(2)
C31 C30 Fe1 68.94(14)
C29 C30 Fe1 69.63(15)
C33 C32 C36 107.8(2)
C33 C32 Fe1 69.21(15)
C36 C32 Fe1 69.94(15)
C28 C29 C30 108.3(2)
C28 C29 Fe1 68.99(14)
C30 C29 Fe1 69.76(14)
C11 C10 C9 108.3(2)
C11 C10 Fe2 70.43(15)
C9 C10 Fe2 69.36(14)
C10 C11 C12 108.0(2)
C10 C11 Fe2 69.11(14)
C12 C11 Fe2 69.67(15)
C13 C12 C11 108.9(2)
C13 C12 Fe2 69.27(14)
C11 C12 Fe2 69.79(15)
C12 C13 C9 107.2(2)
C12 C13 Fe2 70.13(14)
C9 C13 Fe2 69.09(14)
C28 C27 C31 107.9(2)
C28 C27 C26 124.3(2)
C31 C27 C26 127.5(2)
C28 C27 Fe1 69.80(14)
C31 C27 Fe1 69.76(14)
C26 C27 Fe1 121.54(17)
C26 N4 C23 116.3(2)
N4 C26 C25 122.6(2)
N4 C26 C27 116.4(2)
C25 C26 C27 121.0(2)
C14 C15 C16 107.6(3)
C14 C15 Fe2 70.48(17)
C16 C15 Fe2 69.67(17)
C10 C9 C13 107.7(2)
C10 C9 C8 124.4(2)
C13 C9 C8 127.8(2)
C10 C9 Fe2 69.48(14)
C13 C9 Fe2 69.54(14)
C8 C9 Fe2 123.09(17)
C19 N3 C23 123.1(2)
N4 C23 N3 115.8(2)
N4 C23 C22 126.1(2)
N3 C23 C22 118.0(2)
C8 N2 C5 116.7(2)
C21 C22 C23 118.7(2)
C21 C22 C24 125.6(2)
C23 C22 C24 115.8(2)
N2 C8 C7 122.6(2)
N2 C8 C9 116.3(2)
C7 C8 C9 121.2(2)
C34 C35 C36 107.9(2)
C34 C35 Fe1 69.37(15)
C36 C35 Fe1 69.80(14)
C1 N1 C5 122.8(2)
N2 C5 N1 115.8(2)
N2 C5 C4 125.6(2)
N1 C5 C4 118.6(2)
C3 C4 C5 118.6(2)
C3 C4 C6 125.4(2)
C5 C4 C6 116.0(2)
N3 C19 C20 120.2(2)
C21 C20 C19 119.6(3)
N1 C1 C2 120.1(2)
C6 C7 C8 119.8(2)
C7 C6 C4 119.2(2)
C18 C17 C16 107.5(3)
C18 C17 Fe2 69.92(15)
C16 C17 Fe2 69.01(17)
C34 C33 C32 108.6(2)
C34 C33 Fe1 70.08(15)
C32 C33 Fe1 70.22(15)
C2 C3 C4 120.2(2)
C3 C2 C1 119.6(3)
C14 C18 C17 108.7(3)
C14 C18 Fe2 69.79(16)
C17 C18 Fe2 69.99(16)
C25 C24 C22 119.0(2)
C20 C21 C22 120.4(2)
C24 C25 C26 120.2(2)
C18 C14 C15 108.5(3)
C18 C14 Fe2 70.16(15)
C15 C14 Fe2 69.23(17)
F4A C2A F6A 107.8(2)
F4A C2A F5A 107.9(3)
F6A C2A F5A 107.1(2)
F4A C2A S2A 112.1(2)
F6A C2A S2A 111.4(2)
F5A C2A S2A 110.4(2)
O5A S2A O6A 114.67(12)
O5A S2A O4A 113.90(14)
O6A S2A O4A 115.71(13)
O5A S2A C2A 103.49(13)
O6A S2A C2A 104.05(13)
O4A S2A C2A 102.79(14)
C17 C16 C15 107.7(3)
C17 C16 Fe2 70.28(16)
C15 C16 Fe2 69.27(18)

loop_
_geom_bond_atom_site_label_1
_geom_bond_atom_site_label_2
_geom_bond_distance
Fe1 C27 2.026(2)
Fe1 C33 2.035(3)
Fe1 C28 2.037(2)
Fe1 C31 2.038(3)
Fe1 C34 2.042(3)
Fe1 C32 2.048(3)
Fe1 C35 2.051(3)
Fe1 C36 2.053(2)
Fe1 C29 2.057(2)
Fe1 C30 2.059(3)
Fe2 C15 2.026(3)
Fe2 C16 2.032(3)
Fe2 C9 2.036(2)
Fe2 C10 2.037(2)
Fe2 C13 2.042(2)
Fe2 C14 2.043(3)
Fe2 C18 2.048(3)
Fe2 C17 2.048(3)
Fe2 C12 2.053(2)
Fe2 C11 2.054(3)
S1A O3A 1.4285(19)
S1A O1A 1.4516(18)
S1A O2A 1.4524(18)
S1A C1A 1.825(3)
C34 C33 1.408(4)
C34 C35 1.420(4)
C31 C30 1.419(4)
C31 C27 1.436(4)
C36 C32 1.419(4)
C36 C35 1.422(4)
C28 C29 1.417(4)
C28 C27 1.431(3)
F3A C1A 1.326(3)
F1A C1A 1.331(3)
F2A C1A 1.321(3)
C30 C29 1.429(4)
C32 C33 1.416(4)
C10 C11 1.415(4)
C10 C9 1.432(3)
C11 C12 1.423(4)
C12 C13 1.421(4)
C13 C9 1.440(3)
C27 C26 1.460(3)
N4 C26 1.331(3)
N4 C23 1.341(3)
C26 C25 1.430(3)
C15 C14 1.402(5)
C15 C16 1.423(5)
C9 C8 1.463(4)
N3 C19 1.333(3)
N3 C23 1.372(3)
C23 C22 1.414(3)
N2 C8 1.328(3)
N2 C5 1.346(3)
C22 C21 1.408(4)
C22 C24 1.421(4)
C8 C7 1.427(3)
N1 C1 1.333(3)
N1 C5 1.366(3)
C5 C4 1.410(3)
C4 C3 1.406(4)
C4 C6 1.416(4)
C19 C20 1.384(4)
C20 C21 1.372(4)
C1 C2 1.391(4)
C7 C6 1.360(4)
C17 C18 1.404(4)
C17 C16 1.419(5)
C3 C2 1.371(4)
C18 C14 1.401(4)
C24 C25 1.358(4)
F5A C2A 1.342(3)
C2A F4A 1.322(3)
C2A F6A 1.341(3)
C2A S2A 1.807(3)
S2A O5A 1.438(2)
S2A O6A 1.439(2)
S2A O4A 1.445(2)
